data_7023864
loop_
_publ_author_name
'Maia, Pedro I da S'
'Nguyen, Hung Huy'
'Hagenbach, Adelheid'
'Bergemann, Silke'
'Gust, Ronald'
'Deflon, Victor M.'
'Abram, Ulrich'

_publ_section_title
;
 Rhenium mixed-ligand complexes with S,N,S-tridentate
 thiosemicarbazone/thiosemicarbazide ligands.
;
_journal_issue 14
_journal_name_full 'Dalton transactions (Cambridge, England : 2003)'
_journal_page_first 5111
_journal_page_last 5121
_journal_paper_doi 10.1039/c3dt32950j
_journal_volume 42
_journal_year 2013
_chemical_formula_moiety 'C38 H56 N12 O Re2 S4';'C1 H2 Cl2';'C1 H2 Cl2'
_chemical_formula_sum 'C40 H60 Cl4 N12 O Re2 S4'
_chemical_formula_weight 1367.44
_chemical_name_common '[{ReN(L1d)}2(O)]'
_chemical_name_systematic
'mu-(oxo)bis[(N-(N'',N''-diethylaminothiocarbonyl)-N'(N''', N'''-hexamethylenecarbothioamide)benzamidineto)nitridorhenium(V)]'
_space_group_IT_number 2
_symmetry_cell_setting triclinic
_symmetry_space_group_name_Hall '-P 1'
_symmetry_space_group_name_H-M 'P -1'
_atom_sites_solution_hydrogens geom
_atom_sites_solution_primary direct
_atom_sites_solution_secondary difmap
_audit_creation_method SHELXL-97
_cell_angle_alpha 81.51(1)
_cell_angle_beta 74.67(1)
_cell_angle_gamma 78.56(1)
_cell_formula_units_Z 1
_cell_length_a 8.250(1)
_cell_length_b 12.778(2)
_cell_length_c 13.083(2)
_cell_measurement_reflns_used 14361
_cell_measurement_temperature 200(2)
_cell_measurement_theta_max 29.61
_cell_measurement_theta_min 2.42
_cell_volume 1297.1(3)
_computing_cell_refinement 'STOE X-AREA'
_computing_data_collection 'STOE X-AREA'
_computing_data_reduction 'STOE X-RED'
_computing_molecular_graphics ORTEP
_computing_publication_material WINGX
_computing_structure_refinement 'SHELXL-97 (Sheldrick, 2008)'
_computing_structure_solution SHELXS-92
_diffrn_ambient_temperature 200(2)
_diffrn_detector_area_resol_mean 6.67
_diffrn_measured_fraction_theta_full 0.972
_diffrn_measured_fraction_theta_max 0.972
_diffrn_measurement_device_type 'STOE IPDS'
_diffrn_measurement_method 'rotation method'
_diffrn_radiation_monochromator graphite
_diffrn_radiation_source 'fine-focus sealed tube'
_diffrn_radiation_type MoK\a
_diffrn_radiation_wavelength 0.71073
_diffrn_reflns_av_R_equivalents 0.0627
_diffrn_reflns_av_sigmaI/netI 0.0593
_diffrn_reflns_limit_h_max 11
_diffrn_reflns_limit_h_min -9
_diffrn_reflns_limit_k_max 17
_diffrn_reflns_limit_k_min -17
_diffrn_reflns_limit_l_max 17
_diffrn_reflns_limit_l_min -17
_diffrn_reflns_number 13431
_diffrn_reflns_theta_full 29.26
_diffrn_reflns_theta_max 29.26
_diffrn_reflns_theta_min 1.62
_exptl_absorpt_coefficient_mu 5.074
_exptl_absorpt_correction_T_max 0.7013
_exptl_absorpt_correction_T_min .3046
_exptl_absorpt_correction_type integration
_exptl_crystal_colour red
_exptl_crystal_density_diffrn 1.751
_exptl_crystal_density_method 'not measured'
_exptl_crystal_description prism
_exptl_crystal_F_000 674
_exptl_crystal_size_max 0.154
_exptl_crystal_size_mid 0.136
_exptl_crystal_size_min 0.098
_refine_diff_density_max 1.217
_refine_diff_density_min -1.579
_refine_diff_density_rms 0.313
_refine_ls_extinction_coef 0.0328(15)
_refine_ls_extinction_expression Fc^*^=kFc[1+0.001xFc^2^\l^3^/sin(2\q)]^-1/4^
_refine_ls_extinction_method SHELXL
_refine_ls_goodness_of_fit_ref 0.894
_refine_ls_hydrogen_treatment constr
_refine_ls_matrix_type full
_refine_ls_number_parameters 281
_refine_ls_number_reflns 6875
_refine_ls_number_restraints 4
_refine_ls_restrained_S_all 0.901
_refine_ls_R_factor_all 0.0567
_refine_ls_R_factor_gt 0.0420
_refine_ls_shift/su_max 0.002
_refine_ls_shift/su_mean 0.000
_refine_ls_structure_factor_coef Fsqd
_refine_ls_weighting_details 'calc w=1/[\s^2^(Fo^2^)+(0.0946P)^2^+0.0000P] where P=(Fo^2^+2Fc^2^)/3'
_refine_ls_weighting_scheme calc
_refine_ls_wR_factor_gt 0.1061
_refine_ls_wR_factor_ref 0.1201
_reflns_number_gt 5405
_reflns_number_total 6875
_reflns_threshold_expression >2\s(I)
_cod_data_source_file c3dt32950j.txt
_cod_data_source_block pirenl4o_href
_cod_original_cell_volume 1297.0(3)
_cod_original_sg_symbol_H-M P-1
_cod_database_code 7023864

loop_
_symmetry_equiv_pos_as_xyz
'x, y, z'
'-x, -y, -z'

loop_
_atom_site_label
_atom_site_type_symbol
_atom_site_fract_x
_atom_site_fract_y
_atom_site_fract_z
_atom_site_U_iso_or_equiv
_atom_site_adp_type
_atom_site_occupancy
_atom_site_symmetry_multiplicity
_atom_site_calc_flag
_atom_site_refinement_flags
Re1 Re 0.05389(3) 0.483538(14) 0.857792(16) 0.04918(11) Uani 1 1 d .
S2 S 0.30039(17) 0.37068(10) 0.88193(11) 0.0505(3) Uani 1 1 d .
S1 S -0.2358(2) 0.47717(13) 0.88761(12) 0.0617(3) Uani 1 1 d .
N1 N -0.1610(6) 0.4424(4) 0.6786(4) 0.0490(9) Uani 1 1 d .
N2 N 0.0977(6) 0.3858(3) 0.7325(3) 0.0459(8) Uani 1 1 d .
N3 N 0.2585(5) 0.3201(4) 0.7002(4) 0.0520(10) Uani 1 1 d .
H3 H 0.2862 0.2883 0.6431 0.062 Uiso 1 1 calc R
C2 C -0.0120(6) 0.3778(4) 0.6777(4) 0.0418(9) Uani 1 1 d .
N4 N 0.5212(6) 0.2566(4) 0.7343(4) 0.0554(10) Uani 1 1 d .
C1 C -0.2566(7) 0.4968(4) 0.7572(5) 0.0493(10) Uani 1 1 d .
C3 C 0.3591(6) 0.3111(4) 0.7608(4) 0.0467(10) Uani 1 1 d .
C21 C 0.0254(6) 0.2957(4) 0.5994(4) 0.0439(9) Uani 1 1 d .
C22 C 0.0798(7) 0.1881(4) 0.6273(4) 0.0502(11) Uani 1 1 d .
H22 H 0.1031 0.1661 0.6937 0.060 Uiso 1 1 calc R
C23 C 0.0996(9) 0.1136(5) 0.5569(6) 0.0636(14) Uani 1 1 d .
H23 H 0.1364 0.0414 0.5760 0.076 Uiso 1 1 calc R
C25 C 0.0078(9) 0.2523(7) 0.4303(5) 0.0695(17) Uani 1 1 d .
H25 H -0.0153 0.2736 0.3638 0.083 Uiso 1 1 calc R
C24 C 0.0648(9) 0.1454(6) 0.4580(5) 0.0681(16) Uani 1 1 d .
H24 H 0.0798 0.0950 0.4103 0.082 Uiso 1 1 calc R
C26 C -0.0153(8) 0.3284(5) 0.5010(4) 0.0549(12) Uani 1 1 d .
H26 H -0.0573 0.4000 0.4831 0.066 Uiso 1 1 calc R
N6 N 0.0980(7) 0.6017(4) 0.7925(5) 0.0615(12) Uani 1 1 d .
O O 0.0000 0.5000 1.0000 0.080(2) Uani 1 2 d S
Cl2 Cl -0.0839(6) 0.1112(3) 1.1888(3) 0.1361(11) Uani 1 1 d .
Cl1 Cl -0.0125(9) 0.1617(6) 0.9602(4) 0.212(3) Uani 1 1 d .
C100 C 0.0133(17) 0.1837(10) 1.0749(9) 0.113(4) Uani 1 1 d .
H10A H -0.0271 0.2593 1.0836 0.136 Uiso 1 1 calc R
H10B H 0.1347 0.1705 1.0706 0.136 Uiso 1 1 calc R
C41 C 0.6227(7) 0.2194(5) 0.8120(6) 0.0600(14) Uani 1 1 d .
H41A H 0.6065 0.2756 0.8578 0.072 Uiso 1 1 calc R
H41B H 0.7421 0.2072 0.7746 0.072 Uiso 1 1 calc R
C42 C 0.5804(11) 0.1176(6) 0.8807(8) 0.081(2) Uani 1 1 d .
H42A H 0.4651 0.1313 0.9247 0.098 Uiso 1 1 calc R
H42B H 0.6573 0.0958 0.9276 0.098 Uiso 1 1 calc R
C46 C 0.5835(9) 0.2099(7) 0.6334(6) 0.0775(19) Uani 1 1 d .
H46A H 0.7068 0.2026 0.6134 0.093 Uiso 1 1 calc R
H46B H 0.5403 0.2596 0.5794 0.093 Uiso 1 1 calc R
C43 C 0.596(2) 0.0241(7) 0.8107(15) 0.145(6) Uani 1 1 d .
H43A H 0.7135 0.0099 0.7697 0.175 Uiso 1 1 calc R
H43B H 0.5747 -0.0400 0.8586 0.175 Uiso 1 1 calc R
C45 C 0.5366(12) 0.1041(8) 0.6328(8) 0.094(3) Uani 1 1 d .
H45A H 0.6330 0.0613 0.5888 0.113 Uiso 1 1 calc R
H45B H 0.4434 0.1155 0.5980 0.113 Uiso 1 1 calc R
C44 C 0.485(2) 0.0395(9) 0.7364(15) 0.148(6) Uani 1 1 d .
H44A H 0.3727 0.0729 0.7726 0.178 Uiso 1 1 calc R
H44B H 0.4754 -0.0309 0.7217 0.178 Uiso 1 1 calc R
N5 N -0.3910(7) 0.5703(4) 0.7392(5) 0.0659(13) Uani 1 1 d .
C53 C -0.5108(9) 0.6322(6) 0.8232(8) 0.079(2) Uani 1 1 d .
H53A H -0.5289 0.5865 0.8900 0.095 Uiso 1 1 calc R
H53B H -0.6197 0.6547 0.8047 0.095 Uiso 1 1 calc R
C54 C -0.4452(14) 0.7299(7) 0.8378(10) 0.103(3) Uani 1 1 d .
H54A H -0.5260 0.7677 0.8931 0.155 Uiso 1 1 calc R
H54B H -0.4298 0.7762 0.7724 0.155 Uiso 1 1 calc R
H54C H -0.3381 0.7079 0.8571 0.155 Uiso 1 1 calc R
C51 C -0.412(2) 0.6006(14) 0.6228(14) 0.148(4) Uani 1 1 d .
H51A H -0.4447 0.6776 0.6094 0.178 Uiso 1 1 calc R
H51B H -0.3049 0.5783 0.5723 0.178 Uiso 1 1 calc R
C52 C -0.5380(17) 0.5473(11) 0.6126(10) 0.148(4) Uani 1 1 d .
H52A H -0.5535 0.5631 0.5414 0.222 Uiso 1 1 calc R
H52B H -0.6431 0.5710 0.6623 0.222 Uiso 1 1 calc R
H52C H -0.5044 0.4714 0.6271 0.222 Uiso 1 1 calc R

loop_
_atom_site_aniso_label
_atom_site_aniso_U_11
_atom_site_aniso_U_22
_atom_site_aniso_U_33
_atom_site_aniso_U_23
_atom_site_aniso_U_13
_atom_site_aniso_U_12
Re1 0.05509(15) 0.03951(13) 0.05716(15) -0.01957(8) -0.02334(9) 0.00630(8)
S2 0.0517(6) 0.0438(6) 0.0572(7) -0.0165(5) -0.0182(5) 0.0048(5)
S1 0.0668(8) 0.0558(7) 0.0572(7) -0.0149(6) -0.0111(6) 0.0032(6)
N1 0.053(2) 0.045(2) 0.052(2) -0.0116(17) -0.0168(18) -0.0064(18)
N2 0.051(2) 0.0396(19) 0.048(2) -0.0139(16) -0.0094(17) -0.0050(16)
N3 0.045(2) 0.054(2) 0.059(2) -0.0250(19) -0.0068(18) -0.0068(18)
C2 0.047(2) 0.036(2) 0.041(2) -0.0088(16) -0.0072(17) -0.0072(17)
N4 0.043(2) 0.051(2) 0.068(3) -0.020(2) -0.0033(19) -0.0032(18)
C1 0.051(3) 0.038(2) 0.062(3) -0.011(2) -0.014(2) -0.0077(19)
C3 0.047(2) 0.036(2) 0.057(3) -0.0120(18) -0.007(2) -0.0077(18)
C21 0.047(2) 0.046(2) 0.040(2) -0.0117(17) -0.0064(18) -0.0117(19)
C22 0.055(3) 0.045(2) 0.055(3) -0.015(2) -0.014(2) -0.009(2)
C23 0.064(3) 0.051(3) 0.079(4) -0.029(3) -0.016(3) -0.002(2)
C25 0.072(4) 0.096(5) 0.048(3) -0.023(3) -0.015(3) -0.019(4)
C24 0.065(3) 0.078(4) 0.070(4) -0.046(3) -0.013(3) -0.007(3)
C26 0.064(3) 0.058(3) 0.043(2) -0.008(2) -0.009(2) -0.014(2)
N6 0.066(3) 0.042(2) 0.089(3) -0.020(2) -0.041(3) 0.001(2)
O 0.072(4) 0.080(4) 0.092(5) -0.044(4) -0.036(4) 0.026(3)
Cl2 0.161(3) 0.127(3) 0.118(2) -0.0008(19) -0.030(2) -0.032(2)
Cl1 0.305(7) 0.264(7) 0.133(3) 0.031(4) -0.092(4) -0.189(6)
C100 0.123(8) 0.118(8) 0.108(7) -0.028(6) -0.010(6) -0.054(7)
C41 0.044(3) 0.052(3) 0.085(4) -0.021(3) -0.015(3) -0.001(2)
C42 0.074(4) 0.067(4) 0.100(6) -0.007(4) -0.024(4) -0.002(3)
C46 0.061(4) 0.085(5) 0.075(4) -0.031(4) 0.005(3) 0.003(3)
C43 0.190(14) 0.050(4) 0.236(16) 0.015(7) -0.130(13) -0.029(6)
C45 0.085(5) 0.094(6) 0.109(6) -0.062(5) -0.019(5) 0.005(4)
C44 0.193(15) 0.071(6) 0.221(17) -0.030(8) -0.100(13) -0.037(8)
N5 0.053(3) 0.059(3) 0.097(4) -0.035(3) -0.031(3) 0.003(2)
C53 0.054(3) 0.064(4) 0.126(6) -0.049(4) -0.020(4) 0.002(3)
C54 0.102(6) 0.064(4) 0.154(9) -0.049(5) -0.037(6) -0.002(4)
C51 0.154(9) 0.156(9) 0.172(9) -0.032(7) -0.103(8) -0.016(7)
C52 0.154(9) 0.156(9) 0.172(9) -0.032(7) -0.103(8) -0.016(7)

loop_
_atom_type_symbol
_atom_type_description
_atom_type_scat_dispersion_real
_atom_type_scat_dispersion_imag
_atom_type_scat_source
C C 0.0033 0.0016 'International Tables Vol C Tables 4.2.6.8 and 6.1.1.4'
H H 0.0000 0.0000 'International Tables Vol C Tables 4.2.6.8 and 6.1.1.4'
N N 0.0061 0.0033 'International Tables Vol C Tables 4.2.6.8 and 6.1.1.4'
O O 0.0106 0.0060 'International Tables Vol C Tables 4.2.6.8 and 6.1.1.4'
Re Re -1.0185 7.2310 'International Tables Vol C Tables 4.2.6.8 and 6.1.1.4'
S S 0.1246 0.1234 'International Tables Vol C Tables 4.2.6.8 and 6.1.1.4'
Cl Cl 0.1484 0.1585 'International Tables Vol C Tables 4.2.6.8 and 6.1.1.4'

loop_
_geom_angle_atom_site_label_1
_geom_angle_atom_site_label_2
_geom_angle_atom_site_label_3
_geom_angle
_geom_angle_site_symmetry_3
N6 Re1 O 106.73(19) .
N6 Re1 N2 102.7(2) .
O Re1 N2 150.47(12) .
N6 Re1 S2 110.80(18) .
O Re1 S2 87.71(4) .
N2 Re1 S2 80.01(13) .
N6 Re1 S1 110.54(18) .
O Re1 S1 83.98(4) .
N2 Re1 S1 87.62(13) .
S2 Re1 S1 138.50(5) .
C3 S2 Re1 98.82(18) .
C1 S1 Re1 100.00(19) .
C1 N1 C2 126.6(5) .
C2 N2 N3 113.4(4) .
C2 N2 Re1 126.7(3) .
N3 N2 Re1 119.9(3) .
C3 N3 N2 116.0(4) .
C3 N3 H3 122.0 .
N2 N3 H3 122.0 .
N2 C2 N1 126.1(4) .
N2 C2 C21 122.1(4) .
N1 C2 C21 111.7(4) .
C3 N4 C46 119.8(6) .
C3 N4 C41 122.4(5) .
C46 N4 C41 116.0(5) .
N1 C1 N5 118.7(5) .
N1 C1 S1 125.8(4) .
N5 C1 S1 115.4(4) .
N3 C3 N4 121.3(5) .
N3 C3 S2 122.6(4) .
N4 C3 S2 116.0(4) .
C22 C21 C26 119.9(5) .
C22 C21 C2 121.5(4) .
C26 C21 C2 118.2(5) .
C23 C22 C21 120.2(6) .
C23 C22 H22 119.9 .
C21 C22 H22 119.9 .
C22 C23 C24 120.4(6) .
C22 C23 H23 119.8 .
C24 C23 H23 119.8 .
C24 C25 C26 120.7(6) .
C24 C25 H25 119.7 .
C26 C25 H25 119.7 .
C25 C24 C23 119.7(5) .
C25 C24 H24 120.1 .
C23 C24 H24 120.1 .
C25 C26 C21 119.1(6) .
C25 C26 H26 120.5 .
C21 C26 H26 120.5 .
Re1 O Re1 180.0 2_567
Cl1 C100 Cl2 118.3(7) .
Cl1 C100 H10A 107.7 .
Cl2 C100 H10A 107.7 .
Cl1 C100 H10B 107.7 .
Cl2 C100 H10B 107.7 .
H10A C100 H10B 107.1 .
N4 C41 C42 114.3(6) .
N4 C41 H41A 108.7 .
C42 C41 H41A 108.7 .
N4 C41 H41B 108.7 .
C42 C41 H41B 108.7 .
H41A C41 H41B 107.6 .
C41 C42 C43 111.3(8) .
C41 C42 H42A 109.4 .
C43 C42 H42A 109.4 .
C41 C42 H42B 109.4 .
C43 C42 H42B 109.4 .
H42A C42 H42B 108.0 .
N4 C46 C45 115.4(7) .
N4 C46 H46A 108.4 .
C45 C46 H46A 108.4 .
N4 C46 H46B 108.4 .
C45 C46 H46B 108.4 .
H46A C46 H46B 107.5 .
C44 C43 C42 118.1(10) .
C44 C43 H43A 107.8 .
C42 C43 H43A 107.8 .
C44 C43 H43B 107.8 .
C42 C43 H43B 107.8 .
H43A C43 H43B 107.1 .
C46 C45 C44 118.2(8) .
C46 C45 H45A 107.8 .
C44 C45 H45A 107.8 .
C46 C45 H45B 107.8 .
C44 C45 H45B 107.8 .
H45A C45 H45B 107.1 .
C43 C44 C45 117.9(12) .
C43 C44 H44A 107.8 .
C45 C44 H44A 107.8 .
C43 C44 H44B 107.8 .
C45 C44 H44B 107.8 .
H44A C44 H44B 107.2 .
C1 N5 C53 123.0(6) .
C1 N5 C51 119.1(8) .
C53 N5 C51 117.6(9) .
N5 C53 C54 112.0(7) .
N5 C53 H53A 109.2 .
C54 C53 H53A 109.2 .
N5 C53 H53B 109.2 .
C54 C53 H53B 109.2 .
H53A C53 H53B 107.9 .
C53 C54 H54A 109.5 .
C53 C54 H54B 109.5 .
H54A C54 H54B 109.5 .
C53 C54 H54C 109.5 .
H54A C54 H54C 109.5 .
H54B C54 H54C 109.5 .
C52 C51 N5 106.8(14) .
C52 C51 H51A 110.4 .
N5 C51 H51A 110.4 .
C52 C51 H51B 110.4 .
N5 C51 H51B 110.4 .
H51A C51 H51B 108.6 .
C51 C52 H52A 109.5 .
C51 C52 H52B 109.5 .
H52A C52 H52B 109.5 .
C51 C52 H52C 109.5 .
H52A C52 H52C 109.5 .
H52B C52 H52C 109.5 .

loop_
_geom_bond_atom_site_label_1
_geom_bond_atom_site_label_2
_geom_bond_distance
_geom_bond_site_symmetry_2
Re1 N6 1.677(5) .
Re1 O 1.8288(3) .
Re1 N2 2.119(4) .
Re1 S2 2.3143(13) .
Re1 S1 2.3330(18) .
S2 C3 1.769(5) .
S1 C1 1.737(6) .
N1 C1 1.313(7) .
N1 C2 1.336(7) .
N2 C2 1.321(7) .
N2 N3 1.417(6) .
N3 C3 1.270(7) .
N3 H3 0.8600 .
C2 C21 1.505(6) .
N4 C3 1.360(7) .
N4 C46 1.454(9) .
N4 C41 1.452(9) .
C1 N5 1.352(7) .
C21 C22 1.385(7) .
C21 C26 1.400(7) .
C22 C23 1.378(8) .
C22 H22 0.9300 .
C23 C24 1.385(10) .
C23 H23 0.9300 .
C25 C24 1.381(11) .
C25 C26 1.391(9) .
C25 H25 0.9300 .
C24 H24 0.9300 .
C26 H26 0.9300 .
O Re1 1.8288(3) 2_567
Cl2 C100 1.726(11) .
Cl1 C100 1.641(12) .
C100 H10A 0.9700 .
C100 H10B 0.9700 .
C41 C42 1.514(10) .
C41 H41A 0.9700 .
C41 H41B 0.9700 .
C42 C43 1.575(16) .
C42 H42A 0.9700 .
C42 H42B 0.9700 .
C46 C45 1.481(13) .
C46 H46A 0.9700 .
C46 H46B 0.9700 .
C43 C44 1.471(18) .
C43 H43A 0.9700 .
C43 H43B 0.9700 .
C45 C44 1.484(19) .
C45 H45A 0.9700 .
C45 H45B 0.9700 .
C44 H44A 0.9700 .
C44 H44B 0.9700 .
N5 C53 1.478(9) .
N5 C51 1.560(17) .
C53 C54 1.509(11) .
C53 H53A 0.9700 .
C53 H53B 0.9700 .
C54 H54A 0.9600 .
C54 H54B 0.9600 .
C54 H54C 0.9600 .
C51 C52 1.40(2) .
C51 H51A 0.9700 .
C51 H51B 0.9700 .
C52 H52A 0.9600 .
C52 H52B 0.9600 .
C52 H52C 0.9600 .
